data_4089235
loop_
_publ_author_name
'Shih, Wei-Chun'
'Gu, Weixing'
'MacInnis, Morgan C.'
'Herbert, David E.'
'Ozerov, Oleg V.'

_publ_section_title
;
 Boryl/Borane Interconversion and Diversity of Binding Modes of Oxygenous
 Ligands in PBP Pincer Complexes of Rhodium
;
_journal_issue 9
_journal_name_full Organometallics
_journal_page_first 1718
_journal_paper_doi 10.1021/acs.organomet.7b00070
_journal_volume 36
_journal_year 2017
_chemical_formula_moiety 'C35 H50 B O2 P2 Rh'
_chemical_formula_sum 'C35 H50 B O2 P2 Rh'
_chemical_formula_weight 678.41
_space_group_crystal_system monoclinic
_space_group_IT_number 14
_space_group_name_Hall '-P 2yn'
_space_group_name_H-M_alt 'P 1 21/n 1'
_atom_sites_solution_hydrogens geom
_audit_creation_method SHELXL-2014/7
_cell_angle_alpha 90
_cell_angle_beta 96.663(3)
_cell_angle_gamma 90
_cell_formula_units_Z 4
_cell_length_a 10.646(3)
_cell_length_b 16.170(4)
_cell_length_c 19.506(5)
_cell_measurement_reflns_used 5214
_cell_measurement_temperature 110(2)
_cell_measurement_theta_max 24.01
_cell_measurement_theta_min 2.30
_cell_volume 3335.2(15)
_computing_cell_refinement 'Bruker SMART'
_computing_data_collection 'Bruker SMART'
_computing_data_reduction 'Bruker SAINT'
_computing_structure_refinement 'SHELXL-2014/7 (Sheldrick, 2014)'
_diffrn_ambient_temperature 110(2)
_diffrn_measured_fraction_theta_full 0.999
_diffrn_measured_fraction_theta_max 0.988
_diffrn_measurement_device_type 'Bruker APEX-II CCD area detector'
_diffrn_measurement_method 'phi and omega scans'
_diffrn_radiation_type MoK\a
_diffrn_radiation_wavelength 0.71073
_diffrn_reflns_av_R_equivalents 0.1145
_diffrn_reflns_av_unetI/netI 0.1031
_diffrn_reflns_Laue_measured_fraction_full 0.999
_diffrn_reflns_Laue_measured_fraction_max 0.988
_diffrn_reflns_limit_h_max 13
_diffrn_reflns_limit_h_min -13
_diffrn_reflns_limit_k_max 20
_diffrn_reflns_limit_k_min -20
_diffrn_reflns_limit_l_max 25
_diffrn_reflns_limit_l_min -25
_diffrn_reflns_number 36258
_diffrn_reflns_point_group_measured_fraction_full 0.999
_diffrn_reflns_point_group_measured_fraction_max 0.988
_diffrn_reflns_theta_full 25.242
_diffrn_reflns_theta_max 27.428
_diffrn_reflns_theta_min 1.640
_diffrn_source 'normal-focus sealed tube'
_exptl_absorpt_coefficient_mu 0.637
_exptl_absorpt_correction_T_max 0.7456
_exptl_absorpt_correction_T_min 0.5708
_exptl_absorpt_correction_type multi-scan
_exptl_absorpt_process_details SADABS
_exptl_crystal_colour yellow
_exptl_crystal_density_diffrn 1.351
_exptl_crystal_density_method 'not measured'
_exptl_crystal_description plate
_exptl_crystal_F_000 1424
_exptl_crystal_size_max 0.330
_exptl_crystal_size_mid 0.070
_exptl_crystal_size_min 0.050
_refine_diff_density_max 0.610
_refine_diff_density_min -1.151
_refine_diff_density_rms 0.090
_refine_ls_extinction_method none
_refine_ls_goodness_of_fit_ref 0.845
_refine_ls_hydrogen_treatment constr
_refine_ls_matrix_type full
_refine_ls_number_parameters 381
_refine_ls_number_reflns 7510
_refine_ls_number_restraints 0
_refine_ls_restrained_S_all 0.845
_refine_ls_R_factor_all 0.0695
_refine_ls_R_factor_gt 0.0391
_refine_ls_shift/su_max 0.000
_refine_ls_shift/su_mean 0.000
_refine_ls_structure_factor_coef Fsqd
_refine_ls_weighting_details 'w=1/[\s^2^(Fo^2^)+(0.0216P)^2^] where P=(Fo^2^+2Fc^2^)/3'
_refine_ls_weighting_scheme calc
_refine_ls_wR_factor_gt 0.0693
_refine_ls_wR_factor_ref 0.0747
_reflns_Friedel_coverage 0.000
_reflns_number_gt 4832
_reflns_number_total 7510
_reflns_threshold_expression 'I > 2\s(I)'
_cod_data_source_file om7b00070_si_002.cif
_cod_data_source_block 2-OPiv
_cod_original_sg_symbol_H-M 'P 21/n'
_cod_database_code 4089235
_shelx_shelxl_version_number 2014/7
_shelx_space_group_comment
;
The symmetry employed for this shelxl refinement is uniquely defined
by the following loop, which should always be used as a source of
symmetry information in preference to the above space-group names.
They are only intended as comments.
;
_shelx_estimated_absorpt_t_min 0.817
_shelx_estimated_absorpt_t_max 0.969

loop_
_space_group_symop_operation_xyz
'x, y, z'
'-x+1/2, y+1/2, -z+1/2'
'-x, -y, -z'
'x-1/2, -y-1/2, z-1/2'

loop_
_atom_site_label
_atom_site_type_symbol
_atom_site_fract_x
_atom_site_fract_y
_atom_site_fract_z
_atom_site_U_iso_or_equiv
_atom_site_adp_type
_atom_site_occupancy
_atom_site_site_symmetry_order
_atom_site_calc_flag
_atom_site_refinement_flags_posn
_atom_site_refinement_flags_adp
Rh1 Rh 0.35663(2) 0.08486(2) 0.23542(2) 0.01873(7) Uani 1 1 d . .
P1 P 0.30193(7) 0.10790(5) 0.34030(4) 0.01994(19) Uani 1 1 d . .
P2 P 0.52376(7) 0.00478(5) 0.26207(4) 0.02214(19) Uani 1 1 d . .
O1 O 0.33451(18) 0.07910(12) 0.12319(9) 0.0253(5) Uani 1 1 d . .
O2 O 0.20503(18) 0.15307(11) 0.17816(10) 0.0224(5) Uani 1 1 d . .
C1 C 0.4206(3) 0.24870(17) 0.31246(14) 0.0203(7) Uani 1 1 d . .
C2 C 0.3350(3) 0.21708(18) 0.35443(14) 0.0204(7) Uani 1 1 d . .
C3 C 0.3702(3) 0.05366(17) 0.42019(14) 0.0218(7) Uani 1 1 d . .
H3 H 0.4616 0.0439 0.4157 0.026 Uiso 1 1 calc R U
C4 C 0.3644(3) 0.10443(18) 0.48645(14) 0.0295(8) Uani 1 1 d . .
H4A H 0.4095 0.1568 0.4829 0.044 Uiso 1 1 calc R U
H4B H 0.4041 0.0731 0.5262 0.044 Uiso 1 1 calc R U
H4C H 0.2759 0.1157 0.4925 0.044 Uiso 1 1 calc R U
C5 C 0.3111(3) -0.03054(17) 0.43005(15) 0.0278(8) Uani 1 1 d . .
H5A H 0.2237 -0.0232 0.4401 0.042 Uiso 1 1 calc R U
H5B H 0.3597 -0.0594 0.4686 0.042 Uiso 1 1 calc R U
H5C H 0.3117 -0.0632 0.3878 0.042 Uiso 1 1 calc R U
C6 C 0.1277(3) 0.09515(17) 0.34021(15) 0.0218(7) Uani 1 1 d . .
H6 H 0.1093 0.0908 0.3892 0.026 Uiso 1 1 calc R U
C7 C 0.0826(3) 0.01569(18) 0.30280(15) 0.0268(8) Uani 1 1 d . .
H7A H 0.0959 0.0198 0.2540 0.040 Uiso 1 1 calc R U
H7B H -0.0076 0.0077 0.3065 0.040 Uiso 1 1 calc R U
H7C H 0.1305 -0.0314 0.3239 0.040 Uiso 1 1 calc R U
C8 C 0.0510(3) 0.16766(18) 0.30631(15) 0.0278(8) Uani 1 1 d . .
H8A H 0.0753 0.1772 0.2600 0.042 Uiso 1 1 calc R U
H8B H 0.0680 0.2175 0.3344 0.042 Uiso 1 1 calc R U
H8C H -0.0394 0.1545 0.3029 0.042 Uiso 1 1 calc R U
C9 C 0.2772(3) 0.26843(19) 0.39971(14) 0.0239(7) Uani 1 1 d . .
H9 H 0.2196 0.2457 0.4283 0.029 Uiso 1 1 calc R U
C10 C 0.3040(3) 0.35173(19) 0.40255(15) 0.0263(8) Uani 1 1 d . .
H10 H 0.2656 0.3867 0.4333 0.032 Uiso 1 1 calc R U
C11 C 0.3875(3) 0.38405(19) 0.36020(16) 0.0284(8) Uani 1 1 d . .
H11 H 0.4052 0.4417 0.3615 0.034 Uiso 1 1 calc R U
C12 C 0.4452(3) 0.33386(18) 0.31638(15) 0.0250(7) Uani 1 1 d . .
H12 H 0.5029 0.3573 0.2882 0.030 Uiso 1 1 calc R U
C13 C 0.5278(3) 0.22159(18) 0.19413(15) 0.0224(7) Uani 1 1 d . .
C14 C 0.6373(3) 0.20142(18) 0.16428(16) 0.0267(8) Uani 1 1 d . .
H14 H 0.6987 0.1671 0.1895 0.032 Uiso 1 1 calc R U
C15 C 0.6602(3) 0.2293(2) 0.09959(16) 0.0332(8) Uani 1 1 d . .
H15 H 0.7347 0.2127 0.0807 0.040 Uiso 1 1 calc R U
C16 C 0.5747(3) 0.2809(2) 0.06303(17) 0.0335(8) Uani 1 1 d . .
H16 H 0.5892 0.3001 0.0186 0.040 Uiso 1 1 calc R U
C17 C 0.4677(3) 0.30472(19) 0.09140(16) 0.0297(8) Uani 1 1 d . .
H17 H 0.4096 0.3418 0.0668 0.036 Uiso 1 1 calc R U
C18 C 0.4437(3) 0.27529(18) 0.15518(15) 0.0257(7) Uani 1 1 d . .
H18 H 0.3683 0.2918 0.1731 0.031 Uiso 1 1 calc R U
C19 C 0.6156(3) 0.14755(18) 0.31611(14) 0.0204(7) Uani 1 1 d . .
C20 C 0.6985(3) 0.1979(2) 0.35890(15) 0.0272(8) Uani 1 1 d . .
H20 H 0.6874 0.2561 0.3569 0.033 Uiso 1 1 calc R U
C21 C 0.7963(3) 0.1652(2) 0.40406(15) 0.0302(8) Uani 1 1 d . .
H21 H 0.8503 0.2010 0.4327 0.036 Uiso 1 1 calc R U
C22 C 0.8150(3) 0.0806(2) 0.40731(15) 0.0285(8) Uani 1 1 d . .
H22 H 0.8810 0.0581 0.4388 0.034 Uiso 1 1 calc R U
C23 C 0.7374(3) 0.0286(2) 0.36463(15) 0.0257(7) Uani 1 1 d . .
H23 H 0.7511 -0.0295 0.3659 0.031 Uiso 1 1 calc R U
C24 C 0.6383(3) 0.06264(18) 0.31953(14) 0.0218(7) Uani 1 1 d . .
C25 C 0.5983(3) -0.00994(19) 0.18159(15) 0.0256(7) Uani 1 1 d . .
H25 H 0.5884 0.0445 0.1572 0.031 Uiso 1 1 calc R U
C26 C 0.7418(3) -0.0264(2) 0.19101(16) 0.0348(9) Uani 1 1 d . .
H26A H 0.7737 -0.0257 0.1459 0.052 Uiso 1 1 calc R U
H26B H 0.7584 -0.0806 0.2126 0.052 Uiso 1 1 calc R U
H26C H 0.7844 0.0166 0.2205 0.052 Uiso 1 1 calc R U
C27 C 0.5268(3) -0.07215(19) 0.13178(15) 0.0318(8) Uani 1 1 d . .
H27A H 0.5544 -0.0661 0.0858 0.048 Uiso 1 1 calc R U
H27B H 0.4357 -0.0615 0.1291 0.048 Uiso 1 1 calc R U
H27C H 0.5446 -0.1285 0.1487 0.048 Uiso 1 1 calc R U
C28 C 0.5015(3) -0.09746(17) 0.30134(15) 0.0241(7) Uani 1 1 d . .
H28 H 0.4959 -0.0870 0.3514 0.029 Uiso 1 1 calc R U
C29 C 0.3730(3) -0.13435(18) 0.27185(15) 0.0257(7) Uani 1 1 d . .
H29A H 0.3067 -0.0926 0.2734 0.038 Uiso 1 1 calc R U
H29B H 0.3539 -0.1824 0.2995 0.038 Uiso 1 1 calc R U
H29C H 0.3767 -0.1516 0.2240 0.038 Uiso 1 1 calc R U
C30 C 0.6062(3) -0.16216(19) 0.29831(16) 0.0346(9) Uani 1 1 d . .
H30A H 0.6109 -0.1780 0.2502 0.052 Uiso 1 1 calc R U
H30B H 0.5871 -0.2111 0.3249 0.052 Uiso 1 1 calc R U
H30C H 0.6874 -0.1387 0.3179 0.052 Uiso 1 1 calc R U
C31 C 0.2362(3) 0.12407(18) 0.12215(16) 0.0242(7) Uani 1 1 d . .
C32 C 0.1525(3) 0.14094(19) 0.05498(15) 0.0307(8) Uani 1 1 d . .
C33 C 0.0239(4) 0.1005(2) 0.0611(2) 0.0815(17) Uani 1 1 d . .
H33A H -0.0368 0.1174 0.0219 0.122 Uiso 1 1 calc R U
H33B H -0.0069 0.1181 0.1043 0.122 Uiso 1 1 calc R U
H33C H 0.0331 0.0402 0.0610 0.122 Uiso 1 1 calc R U
C34 C 0.1303(3) 0.23301(18) 0.04609(16) 0.0365(9) Uani 1 1 d . .
H34A H 0.0786 0.2434 0.0020 0.055 Uiso 1 1 calc R U
H34B H 0.2118 0.2614 0.0465 0.055 Uiso 1 1 calc R U
H34C H 0.0863 0.2538 0.0840 0.055 Uiso 1 1 calc R U
C35 C 0.2124(5) 0.1078(3) -0.00575(17) 0.0914(19) Uani 1 1 d . .
H35A H 0.2244 0.0479 -0.0006 0.137 Uiso 1 1 calc R U
H35B H 0.2946 0.1345 -0.0076 0.137 Uiso 1 1 calc R U
H35C H 0.1573 0.1194 -0.0485 0.137 Uiso 1 1 calc R U
B1 B 0.4981(3) 0.1877(2) 0.26759(17) 0.0218(8) Uani 1 1 d . .

loop_
_atom_site_aniso_label
_atom_site_aniso_U_11
_atom_site_aniso_U_22
_atom_site_aniso_U_33
_atom_site_aniso_U_23
_atom_site_aniso_U_13
_atom_site_aniso_U_12
Rh1 0.01925(13) 0.02029(13) 0.01613(13) -0.00085(11) -0.00013(9) 0.00075(12)
P1 0.0202(4) 0.0222(5) 0.0171(4) -0.0003(3) 0.0009(3) 0.0008(3)
P2 0.0215(5) 0.0236(5) 0.0207(5) -0.0016(4) 0.0000(4) 0.0017(4)
O1 0.0305(12) 0.0265(12) 0.0188(11) -0.0007(10) 0.0023(9) 0.0052(11)
O2 0.0262(12) 0.0227(12) 0.0176(11) -0.0014(9) -0.0002(9) 0.0045(9)
C1 0.0220(17) 0.0209(17) 0.0163(16) -0.0017(13) -0.0053(13) -0.0009(14)
C2 0.0219(17) 0.0220(17) 0.0165(16) 0.0020(13) -0.0016(13) 0.0021(14)
C3 0.0230(17) 0.0234(17) 0.0193(17) 0.0016(13) 0.0032(13) 0.0012(14)
C4 0.036(2) 0.033(2) 0.0184(17) 0.0022(14) -0.0020(15) 0.0017(15)
C5 0.035(2) 0.0261(18) 0.0222(18) 0.0036(14) 0.0033(15) 0.0027(15)
C6 0.0217(17) 0.0252(18) 0.0191(16) 0.0016(14) 0.0045(13) -0.0007(14)
C7 0.0219(17) 0.0269(18) 0.0310(19) 0.0009(15) 0.0006(15) -0.0008(15)
C8 0.0239(18) 0.0323(19) 0.0271(19) 0.0029(15) 0.0028(15) 0.0030(15)
C9 0.0206(17) 0.0323(19) 0.0183(17) 0.0006(14) -0.0002(13) 0.0023(15)
C10 0.0295(19) 0.0284(19) 0.0196(18) -0.0083(14) -0.0023(15) 0.0039(15)
C11 0.031(2) 0.0248(18) 0.0273(19) -0.0069(15) -0.0082(15) -0.0011(15)
C12 0.0245(18) 0.0269(18) 0.0229(18) -0.0001(14) 0.0001(14) -0.0043(15)
C13 0.0208(17) 0.0221(17) 0.0243(18) -0.0064(14) 0.0024(14) -0.0063(14)
C14 0.0247(19) 0.0265(19) 0.0285(19) -0.0038(15) 0.0017(15) -0.0070(15)
C15 0.027(2) 0.043(2) 0.031(2) -0.0065(17) 0.0088(16) -0.0086(17)
C16 0.038(2) 0.040(2) 0.0242(19) 0.0026(16) 0.0094(16) -0.0112(17)
C17 0.038(2) 0.0274(19) 0.0237(18) 0.0066(15) 0.0008(16) -0.0036(16)
C18 0.0281(19) 0.0239(18) 0.0260(18) -0.0028(15) 0.0069(15) -0.0053(15)
C19 0.0184(17) 0.0294(18) 0.0142(16) -0.0034(14) 0.0045(13) -0.0058(14)
C20 0.0256(19) 0.033(2) 0.0237(18) -0.0058(15) 0.0061(15) -0.0016(15)
C21 0.0237(19) 0.046(2) 0.0210(18) -0.0113(16) 0.0012(14) -0.0085(17)
C22 0.0208(17) 0.047(2) 0.0176(17) 0.0036(17) 0.0011(13) 0.0035(17)
C23 0.0241(18) 0.0320(19) 0.0214(18) 0.0031(15) 0.0043(14) 0.0013(15)
C24 0.0193(17) 0.0285(19) 0.0179(16) -0.0016(13) 0.0031(13) 0.0001(14)
C25 0.0249(18) 0.0263(18) 0.0260(18) -0.0043(15) 0.0042(14) 0.0032(15)
C26 0.0271(19) 0.046(2) 0.032(2) -0.0083(17) 0.0046(16) 0.0025(17)
C27 0.0293(19) 0.035(2) 0.0310(19) -0.0085(16) 0.0045(15) 0.0006(16)
C28 0.0232(17) 0.0226(18) 0.0257(18) -0.0002(14) -0.0012(14) 0.0035(14)
C29 0.0298(19) 0.0222(17) 0.0245(18) 0.0011(14) 0.0011(15) 0.0014(14)
C30 0.033(2) 0.0289(19) 0.040(2) 0.0021(16) -0.0048(16) 0.0081(16)
C31 0.032(2) 0.0173(16) 0.0227(18) 0.0015(14) -0.0011(15) -0.0002(15)
C32 0.047(2) 0.0261(19) 0.0157(17) 0.0013(14) -0.0079(16) 0.0059(16)
C33 0.082(3) 0.078(3) 0.069(3) 0.041(3) -0.057(3) -0.041(3)
C34 0.043(2) 0.034(2) 0.030(2) 0.0059(16) -0.0069(17) 0.0050(17)
C35 0.154(5) 0.101(4) 0.014(2) -0.013(2) -0.012(3) 0.087(3)
B1 0.0192(19) 0.026(2) 0.020(2) -0.0029(16) 0.0007(15) -0.0031(16)

loop_
_atom_type_symbol
_atom_type_description
_atom_type_scat_dispersion_real
_atom_type_scat_dispersion_imag
_atom_type_scat_source
C C 0.0033 0.0016 'International Tables Vol C Tables 4.2.6.8 and 6.1.1.4'
H H 0.0000 0.0000 'International Tables Vol C Tables 4.2.6.8 and 6.1.1.4'
O O 0.0106 0.0060 'International Tables Vol C Tables 4.2.6.8 and 6.1.1.4'
B B 0.0013 0.0007 'International Tables Vol C Tables 4.2.6.8 and 6.1.1.4'
P P 0.1023 0.0942 'International Tables Vol C Tables 4.2.6.8 and 6.1.1.4'
Rh Rh -1.1178 0.9187 'International Tables Vol C Tables 4.2.6.8 and 6.1.1.4'

loop_
_geom_angle_atom_site_label_1
_geom_angle_atom_site_label_2
_geom_angle_atom_site_label_3
_geom_angle
O2 Rh1 O1 60.90(7)
O2 Rh1 P2 162.52(6)
O1 Rh1 P2 101.62(6)
O2 Rh1 P1 97.51(6)
O1 Rh1 P1 157.47(6)
P2 Rh1 P1 99.86(3)
O2 Rh1 B1 101.56(10)
O1 Rh1 B1 107.38(10)
P2 Rh1 B1 82.79(9)
P1 Rh1 B1 81.94(9)
O2 Rh1 C31 30.42(8)
O1 Rh1 C31 30.54(8)
P2 Rh1 C31 132.12(8)
P1 Rh1 C31 127.43(8)
B1 Rh1 C31 108.19(11)
C2 P1 C3 106.34(13)
C2 P1 C6 106.43(13)
C3 P1 C6 103.89(13)
C2 P1 Rh1 103.65(10)
C3 P1 Rh1 124.98(10)
C6 P1 Rh1 110.32(9)
C24 P2 C28 108.30(13)
C24 P2 C25 105.42(14)
C28 P2 C25 108.90(14)
C24 P2 Rh1 107.89(10)
C28 P2 Rh1 118.83(10)
C25 P2 Rh1 106.72(10)
C31 O1 Rh1 89.11(17)
C31 O2 Rh1 90.12(17)
C2 C1 C12 117.4(3)
C2 C1 B1 120.5(3)
C12 C1 B1 121.8(3)
C1 C2 C9 121.2(3)
C1 C2 P1 113.4(2)
C9 C2 P1 125.4(2)
C5 C3 C4 108.3(2)
C5 C3 P1 113.6(2)
C4 C3 P1 113.7(2)
C5 C3 H3 106.9
C4 C3 H3 106.9
P1 C3 H3 106.9
C3 C4 H4A 109.5
C3 C4 H4B 109.5
H4A C4 H4B 109.5
C3 C4 H4C 109.5
H4A C4 H4C 109.5
H4B C4 H4C 109.5
C3 C5 H5A 109.5
C3 C5 H5B 109.5
H5A C5 H5B 109.5
C3 C5 H5C 109.5
H5A C5 H5C 109.5
H5B C5 H5C 109.5
C7 C6 C8 108.3(2)
C7 C6 P1 110.6(2)
C8 C6 P1 113.3(2)
C7 C6 H6 108.2
C8 C6 H6 108.2
P1 C6 H6 108.2
C6 C7 H7A 109.5
C6 C7 H7B 109.5
H7A C7 H7B 109.5
C6 C7 H7C 109.5
H7A C7 H7C 109.5
H7B C7 H7C 109.5
C6 C8 H8A 109.5
C6 C8 H8B 109.5
H8A C8 H8B 109.5
C6 C8 H8C 109.5
H8A C8 H8C 109.5
H8B C8 H8C 109.5
C10 C9 C2 119.9(3)
C10 C9 H9 120.0
C2 C9 H9 120.0
C9 C10 C11 119.4(3)
C9 C10 H10 120.3
C11 C10 H10 120.3
C12 C11 C10 120.8(3)
C12 C11 H11 119.6
C10 C11 H11 119.6
C11 C12 C1 121.3(3)
C11 C12 H12 119.3
C1 C12 H12 119.3
C14 C13 C18 115.3(3)
C14 C13 B1 123.6(3)
C18 C13 B1 121.1(3)
C15 C14 C13 123.0(3)
C15 C14 H14 118.5
C13 C14 H14 118.5
C16 C15 C14 119.6(3)
C16 C15 H15 120.2
C14 C15 H15 120.2
C15 C16 C17 119.4(3)
C15 C16 H16 120.3
C17 C16 H16 120.3
C16 C17 C18 120.9(3)
C16 C17 H17 119.6
C18 C17 H17 119.6
C17 C18 C13 121.7(3)
C17 C18 H18 119.1
C13 C18 H18 119.1
C24 C19 C20 116.7(3)
C24 C19 B1 122.8(3)
C20 C19 B1 120.5(3)
C21 C20 C19 122.1(3)
C21 C20 H20 118.9
C19 C20 H20 118.9
C22 C21 C20 119.9(3)
C22 C21 H21 120.0
C20 C21 H21 120.0
C21 C22 C23 120.0(3)
C21 C22 H22 120.0
C23 C22 H22 120.0
C22 C23 C24 119.3(3)
C22 C23 H23 120.3
C24 C23 H23 120.3
C19 C24 C23 121.9(3)
C19 C24 P2 112.2(2)
C23 C24 P2 125.9(2)
C27 C25 C26 112.0(2)
C27 C25 P2 112.9(2)
C26 C25 P2 115.9(2)
C27 C25 H25 104.9
C26 C25 H25 104.9
P2 C25 H25 104.9
C25 C26 H26A 109.5
C25 C26 H26B 109.5
H26A C26 H26B 109.5
C25 C26 H26C 109.5
H26A C26 H26C 109.5
H26B C26 H26C 109.5
C25 C27 H27A 109.5
C25 C27 H27B 109.5
H27A C27 H27B 109.5
C25 C27 H27C 109.5
H27A C27 H27C 109.5
H27B C27 H27C 109.5
C30 C28 C29 109.8(2)
C30 C28 P2 117.7(2)
C29 C28 P2 110.02(19)
C30 C28 H28 106.2
C29 C28 H28 106.2
P2 C28 H28 106.2
C28 C29 H29A 109.5
C28 C29 H29B 109.5
H29A C29 H29B 109.5
C28 C29 H29C 109.5
H29A C29 H29C 109.5
H29B C29 H29C 109.5
C28 C30 H30A 109.5
C28 C30 H30B 109.5
H30A C30 H30B 109.5
C28 C30 H30C 109.5
H30A C30 H30C 109.5
H30B C30 H30C 109.5
O2 C31 O1 119.6(3)
O2 C31 C32 119.3(3)
O1 C31 C32 121.0(3)
O2 C31 Rh1 59.46(15)
O1 C31 Rh1 60.35(14)
C32 C31 Rh1 173.8(2)
C35 C32 C34 109.5(3)
C35 C32 C31 110.7(3)
C34 C32 C31 110.0(2)
C35 C32 C33 111.9(3)
C34 C32 C33 107.4(3)
C31 C32 C33 107.2(3)
C32 C33 H33A 109.5
C32 C33 H33B 109.5
H33A C33 H33B 109.5
C32 C33 H33C 109.5
H33A C33 H33C 109.5
H33B C33 H33C 109.5
C32 C34 H34A 109.5
C32 C34 H34B 109.5
H34A C34 H34B 109.5
C32 C34 H34C 109.5
H34A C34 H34C 109.5
H34B C34 H34C 109.5
C32 C35 H35A 109.5
C32 C35 H35B 109.5
H35A C35 H35B 109.5
C32 C35 H35C 109.5
H35A C35 H35C 109.5
H35B C35 H35C 109.5
C13 B1 C1 116.4(3)
C13 B1 C19 116.3(3)
C1 B1 C19 109.8(2)
C13 B1 Rh1 101.32(19)
C1 B1 Rh1 103.43(19)
C19 B1 Rh1 108.1(2)

loop_
_geom_bond_atom_site_label_1
_geom_bond_atom_site_label_2
_geom_bond_distance
Rh1 O2 2.1566(19)
Rh1 O1 2.1765(19)
Rh1 P2 2.2131(9)
Rh1 P1 2.2225(10)
Rh1 B1 2.282(3)
Rh1 C31 2.504(3)
P1 C2 1.815(3)
P1 C3 1.861(3)
P1 C6 1.866(3)
P2 C24 1.817(3)
P2 C28 1.849(3)
P2 C25 1.855(3)
O1 C31 1.273(3)
O2 C31 1.268(3)
C1 C2 1.391(4)
C1 C12 1.402(4)
C1 B1 1.609(4)
C2 C9 1.405(4)
C3 C5 1.521(4)
C3 C4 1.538(4)
C3 H3 1.0000
C4 H4A 0.9800
C4 H4B 0.9800
C4 H4C 0.9800
C5 H5A 0.9800
C5 H5B 0.9800
C5 H5C 0.9800
C6 C7 1.528(4)
C6 C8 1.534(4)
C6 H6 1.0000
C7 H7A 0.9800
C7 H7B 0.9800
C7 H7C 0.9800
C8 H8A 0.9800
C8 H8B 0.9800
C8 H8C 0.9800
C9 C10 1.377(4)
C9 H9 0.9500
C10 C11 1.384(4)
C10 H10 0.9500
C11 C12 1.374(4)
C11 H11 0.9500
C12 H12 0.9500
C13 C14 1.400(4)
C13 C18 1.406(4)
C13 B1 1.600(4)
C14 C15 1.388(4)
C14 H14 0.9500
C15 C16 1.373(4)
C15 H15 0.9500
C16 C17 1.378(4)
C16 H16 0.9500
C17 C18 1.383(4)
C17 H17 0.9500
C18 H18 0.9500
C19 C24 1.394(4)
C19 C20 1.402(4)
C19 B1 1.614(4)
C20 C21 1.387(4)
C20 H20 0.9500
C21 C22 1.383(4)
C21 H21 0.9500
C22 C23 1.387(4)
C22 H22 0.9500
C23 C24 1.405(4)
C23 H23 0.9500
C25 C27 1.538(4)
C25 C26 1.540(4)
C25 H25 1.0000
C26 H26A 0.9800
C26 H26B 0.9800
C26 H26C 0.9800
C27 H27A 0.9800
C27 H27B 0.9800
C27 H27C 0.9800
C28 C30 1.535(4)
C28 C29 1.541(4)
C28 H28 1.0000
C29 H29A 0.9800
C29 H29B 0.9800
C29 H29C 0.9800
C30 H30A 0.9800
C30 H30B 0.9800
C30 H30C 0.9800
C31 C32 1.521(4)
C32 C35 1.508(5)
C32 C34 1.514(4)
C32 C33 1.535(5)
C33 H33A 0.9800
C33 H33B 0.9800
C33 H33C 0.9800
C34 H34A 0.9800
C34 H34B 0.9800
C34 H34C 0.9800
C35 H35A 0.9800
C35 H35B 0.9800
C35 H35C 0.9800

loop_
_geom_torsion_atom_site_label_1
_geom_torsion_atom_site_label_2
_geom_torsion_atom_site_label_3
_geom_torsion_atom_site_label_4
_geom_torsion
C12 C1 C2 C9 -1.0(4)
B1 C1 C2 C9 172.8(3)
C12 C1 C2 P1 175.7(2)
B1 C1 C2 P1 -10.5(3)
C3 P1 C2 C1 112.4(2)
C6 P1 C2 C1 -137.3(2)
Rh1 P1 C2 C1 -20.9(2)
C3 P1 C2 C9 -71.1(3)
C6 P1 C2 C9 39.2(3)
Rh1 P1 C2 C9 155.6(2)
C2 P1 C3 C5 157.9(2)
C6 P1 C3 C5 45.8(2)
Rh1 P1 C3 C5 -81.8(2)
C2 P1 C3 C4 33.3(2)
C6 P1 C3 C4 -78.7(2)
Rh1 P1 C3 C4 153.70(17)
C2 P1 C6 C7 158.6(2)
C3 P1 C6 C7 -89.4(2)
Rh1 P1 C6 C7 46.8(2)
C2 P1 C6 C8 36.8(2)
C3 P1 C6 C8 148.8(2)
Rh1 P1 C6 C8 -75.0(2)
C1 C2 C9 C10 0.6(4)
P1 C2 C9 C10 -175.6(2)
C2 C9 C10 C11 0.4(4)
C9 C10 C11 C12 -1.1(4)
C10 C11 C12 C1 0.7(5)
C2 C1 C12 C11 0.3(4)
B1 C1 C12 C11 -173.4(3)
C18 C13 C14 C15 -2.5(4)
B1 C13 C14 C15 178.0(3)
C13 C14 C15 C16 1.9(5)
C14 C15 C16 C17 0.4(5)
C15 C16 C17 C18 -1.9(5)
C16 C17 C18 C13 1.2(5)
C14 C13 C18 C17 0.9(4)
B1 C13 C18 C17 -179.6(3)
C24 C19 C20 C21 -1.8(4)
B1 C19 C20 C21 176.4(3)
C19 C20 C21 C22 0.6(5)
C20 C21 C22 C23 1.1(4)
C21 C22 C23 C24 -1.5(4)
C20 C19 C24 C23 1.4(4)
B1 C19 C24 C23 -176.8(3)
C20 C19 C24 P2 179.6(2)
B1 C19 C24 P2 1.5(4)
C22 C23 C24 C19 0.2(4)
C22 C23 C24 P2 -177.8(2)
C28 P2 C24 C19 -148.8(2)
C25 P2 C24 C19 94.7(2)
Rh1 P2 C24 C19 -19.0(2)
C28 P2 C24 C23 29.4(3)
C25 P2 C24 C23 -87.1(3)
Rh1 P2 C24 C23 159.2(2)
C24 P2 C25 C27 168.8(2)
C28 P2 C25 C27 52.8(2)
Rh1 P2 C25 C27 -76.7(2)
C24 P2 C25 C26 37.7(3)
C28 P2 C25 C26 -78.3(3)
Rh1 P2 C25 C26 152.3(2)
C24 P2 C28 C30 -75.6(3)
C25 P2 C28 C30 38.6(3)
Rh1 P2 C28 C30 160.97(19)
C24 P2 C28 C29 157.7(2)
C25 P2 C28 C29 -88.2(2)
Rh1 P2 C28 C29 34.2(2)
Rh1 O2 C31 O1 -4.7(3)
Rh1 O2 C31 C32 173.0(2)
Rh1 O1 C31 O2 4.6(3)
Rh1 O1 C31 C32 -173.0(3)
O2 C31 C32 C35 174.9(3)
O1 C31 C32 C35 -7.5(4)
O2 C31 C32 C34 53.6(4)
O1 C31 C32 C34 -128.8(3)
O2 C31 C32 C33 -62.9(4)
O1 C31 C32 C33 114.7(3)
C14 C13 B1 C1 147.2(3)
C18 C13 B1 C1 -32.2(4)
C14 C13 B1 C19 15.4(4)
C18 C13 B1 C19 -164.1(3)
C14 C13 B1 Rh1 -101.4(3)
C18 C13 B1 Rh1 79.1(3)
C2 C1 B1 C13 145.8(3)
C12 C1 B1 C13 -40.7(4)
C2 C1 B1 C19 -79.4(3)
C12 C1 B1 C19 94.0(3)
C2 C1 B1 Rh1 35.8(3)
C12 C1 B1 Rh1 -150.8(2)
C24 C19 B1 C13 -96.8(3)
C20 C19 B1 C13 85.1(3)
C24 C19 B1 C1 128.4(3)
C20 C19 B1 C1 -49.7(4)
C24 C19 B1 Rh1 16.2(3)
C20 C19 B1 Rh1 -161.9(2)
